data_1526648
loop_
_publ_author_name
'Kister, S.'
'Kockelmann, W.'
'Keller, H.L.'

_publ_section_title
;
 Hydrogen position, hydrogen bonding and hydroxide dynamics in the Cd (O
 H) Cl structure type
;
_journal_name_full 'Physik (Berlin)'
_journal_page_first 262
_journal_page_last 263
_journal_volume 276
_journal_year 2000
_chemical_formula_sum 'Cd Cl D O'
_chemical_name_systematic 'Cd (O D) Cl'
_space_group_IT_number 186
_symmetry_space_group_name_Hall 'P 6c -2c'
_symmetry_space_group_name_H-M 'P 63 m c'
_cell_angle_alpha 90
_cell_angle_beta 90
_cell_angle_gamma 120
_cell_formula_units_Z 2
_cell_length_a 3.657
_cell_length_b 3.657
_cell_length_c 10.213
_cell_volume 118.286
_citation_journal_id_ASTM PHYBE3
_cod_data_source_file Kister_PHYBE3_2000_388.cif
_cod_data_source_block D1Cd1Cl1O1
_cod_original_cell_volume 118.2862
_cod_original_formula_sum 'D1 Cd1 Cl1 O1'
_cod_database_code 1526648

loop_
_symmetry_equiv_pos_as_xyz
x,y,z
x-y,x,z+1/2
-y,x-y,z
-x,-y,z+1/2
-x+y,-x,z
y,-x+y,z+1/2
y,x,z+1/2
-x+y,y,z
-x,-x+y,z+1/2
-y,-x,z
x-y,-y,z+1/2
x,x-y,z

loop_
_atom_site_label
_atom_site_type_symbol
_atom_site_fract_x
_atom_site_fract_y
_atom_site_fract_z
_atom_site_occupancy
_atom_site_U_iso_or_equiv
Cd1 Cd+2 0.3333 0.6667 0 1 0.0
D1 D+1 0.04 0.02 0.1715 0.333 0.0
O1 O-2 0 0 0.0793 1 0.0
Cl1 Cl-1 0.3333 0.6667 0.3339 1 0.0
